data_4132991
loop_
_publ_author_name
'Nurdin, Lucie'
'Spasyuk, Denis M.'
'Fairburn, Laura'
'Piers, Warren E.'
'Maron, Laurent'

_publ_section_title
;
 Oxygen-Oxygen Bond Cleavage and Formation in Co(II)-Mediated
 Stoichiometric O<sub>2</sub> Reduction via the Potential Intermediacy of
 a Co(IV) Oxyl Radical.
;
_journal_issue 47
_journal_name_full 'Journal of the American Chemical Society'
_journal_page_first 16094
_journal_page_last 16105
_journal_paper_doi 10.1021/jacs.8b07726
_journal_volume 140
_journal_year 2018
_chemical_formula_moiety 'C33 H29 B2 Co F6 N10 O4 S2'
_chemical_formula_sum 'C33 H29 B2 Co F6 N10 O4 S2'
_chemical_formula_weight 888.33
_space_group_crystal_system triclinic
_space_group_IT_number 2
_space_group_name_Hall '-P 1'
_space_group_name_H-M_alt 'P -1'
_atom_sites_solution_hydrogens geom
_audit_creation_method SHELXL-2014/7
_cell_angle_alpha 66.021(4)
_cell_angle_beta 70.673(3)
_cell_angle_gamma 82.425(4)
_cell_formula_units_Z 2
_cell_length_a 11.4399(8)
_cell_length_b 12.8145(7)
_cell_length_c 15.6046(11)
_cell_measurement_reflns_used 6086
_cell_measurement_temperature 100(2)
_cell_measurement_theta_max 25.350
_cell_measurement_theta_min 0.998
_cell_volume 1972.4(2)
_computing_cell_refinement 'Bruker SAINT'
_computing_data_collection 'Bruker APEX2'
_computing_data_reduction 'Bruker SAINT'
_computing_molecular_graphics 'Bruker SHELXTL'
_computing_publication_material 'LinXTL v. 5.9.1 (Spasyuk, 2009)'
_computing_structure_refinement 'SHELXL-97 (Sheldrick, 2008)'
_computing_structure_solution 'SHELXS-97 (Sheldrick, 2008)'
_diffrn_ambient_temperature 100(2)
_diffrn_measured_fraction_theta_full 0.958
_diffrn_measured_fraction_theta_max 0.958
_diffrn_measurement_device_type 'Bruker APEX-II CCD'
_diffrn_measurement_method '\f and \w scans'
_diffrn_radiation_type MoK\a
_diffrn_radiation_wavelength 0.71073
_diffrn_reflns_av_R_equivalents 0.0637
_diffrn_reflns_av_unetI/netI 0.0829
_diffrn_reflns_Laue_measured_fraction_full 0.958
_diffrn_reflns_Laue_measured_fraction_max 0.958
_diffrn_reflns_limit_h_max 13
_diffrn_reflns_limit_h_min -13
_diffrn_reflns_limit_k_max 15
_diffrn_reflns_limit_k_min -15
_diffrn_reflns_limit_l_max 18
_diffrn_reflns_limit_l_min -18
_diffrn_reflns_number 11851
_diffrn_reflns_point_group_measured_fraction_full 0.958
_diffrn_reflns_point_group_measured_fraction_max 0.958
_diffrn_reflns_theta_full 24.998
_diffrn_reflns_theta_max 24.998
_diffrn_reflns_theta_min 2.826
_exptl_absorpt_coefficient_mu 0.621
_exptl_absorpt_correction_T_max 0.986
_exptl_absorpt_correction_T_min 0.968
_exptl_absorpt_correction_type multi-scan
_exptl_absorpt_process_details 'Sadabs (Sheldrick, 1996)'
_exptl_crystal_colour Brown
_exptl_crystal_density_diffrn 1.496
_exptl_crystal_density_method 'not measured'
_exptl_crystal_description prism
_exptl_crystal_F_000 904
_exptl_crystal_size_max 0.080
_exptl_crystal_size_mid 0.040
_exptl_crystal_size_min 0.020
_refine_diff_density_max 0.814
_refine_diff_density_min -0.492
_refine_diff_density_rms 0.106
_refine_ls_extinction_method none
_refine_ls_goodness_of_fit_ref 1.068
_refine_ls_hydrogen_treatment constr
_refine_ls_matrix_type full
_refine_ls_number_parameters 525
_refine_ls_number_reflns 6670
_refine_ls_number_restraints 0
_refine_ls_restrained_S_all 1.068
_refine_ls_R_factor_all 0.1112
_refine_ls_R_factor_gt 0.0793
_refine_ls_shift/su_max 0.000
_refine_ls_shift/su_mean 0.000
_refine_ls_structure_factor_coef Fsqd
_refine_ls_weighting_details 'w=1/[\s^2^(Fo^2^)+13.6925P] where P=(Fo^2^+2Fc^2^)/3'
_refine_ls_weighting_scheme calc
_refine_ls_wR_factor_gt 0.1468
_refine_ls_wR_factor_ref 0.1604
_reflns_Friedel_coverage 0.000
_reflns_number_gt 4819
_reflns_number_total 6670
_reflns_threshold_expression 'I > 2\s(I)'
_cod_data_source_file ja8b07726_si_006.cif
_cod_data_source_block lf0802
_cod_database_code 4132991
_shelx_shelxl_version_number 2014/7
_shelx_space_group_comment
;
The symmetry employed for this shelxl refinement is uniquely defined
by the following loop, which should always be used as a source of
symmetry information in preference to the above space-group names.
They are only intended as comments.
;
_shelx_estimated_absorpt_t_min 0.952
_shelx_estimated_absorpt_t_max 0.988

loop_
_space_group_symop_operation_xyz
'x, y, z'
'-x, -y, -z'

loop_
_atom_site_label
_atom_site_type_symbol
_atom_site_fract_x
_atom_site_fract_y
_atom_site_fract_z
_atom_site_U_iso_or_equiv
_atom_site_adp_type
_atom_site_occupancy
_atom_site_site_symmetry_order
_atom_site_calc_flag
_atom_site_refinement_flags_posn
_atom_site_refinement_flags_adp
Co1 Co 0.27834(7) 0.25299(6) 0.52777(6) 0.0171(2) Uani 1 1 d . .
S1 S 0.02229(14) 0.24085(13) 0.48427(11) 0.0241(3) Uani 1 1 d . .
S2 S 0.02689(16) 0.24967(13) 0.30217(11) 0.0273(4) Uani 1 1 d . .
F1 F -0.1570(4) 0.1635(4) 0.6490(3) 0.0502(11) Uani 1 1 d . .
F2 F -0.0702(4) 0.0362(3) 0.5928(3) 0.0517(12) Uani 1 1 d . .
F3 F -0.1926(3) 0.1577(3) 0.5244(3) 0.0422(10) Uani 1 1 d . .
F4 F 0.1576(4) 0.2832(4) 0.1233(3) 0.0519(12) Uani 1 1 d . .
F5 F 0.2267(4) 0.1463(4) 0.2296(3) 0.0533(12) Uani 1 1 d . .
F6 F 0.2550(4) 0.3205(4) 0.2037(3) 0.0586(13) Uani 1 1 d . .
O1 O 0.1091(4) 0.2057(3) 0.5422(3) 0.0192(9) Uani 1 1 d . .
O2 O -0.0320(4) 0.3515(3) 0.4688(3) 0.0266(10) Uani 1 1 d . .
O3 O -0.0147(4) 0.3638(3) 0.2710(3) 0.0323(11) Uani 1 1 d . .
O4 O -0.0444(4) 0.1637(4) 0.3059(3) 0.0360(11) Uani 1 1 d . .
N1 N 0.1951(4) 0.3310(4) 0.6158(3) 0.0192(10) Uani 1 1 d . .
N2 N 0.2363(4) 0.3242(4) 0.6910(3) 0.0186(10) Uani 1 1 d . .
N3 N 0.2716(4) 0.1217(4) 0.6478(3) 0.0187(10) Uani 1 1 d . .
N4 N 0.3138(5) 0.1299(4) 0.7167(3) 0.0230(11) Uani 1 1 d . .
N5 N 0.2793(4) 0.3906(4) 0.4107(3) 0.0175(10) Uani 1 1 d . .
N6 N 0.3768(4) 0.4128(4) 0.3254(3) 0.0187(10) Uani 1 1 d . .
N7 N 0.3511(4) 0.1646(4) 0.4488(3) 0.0198(11) Uani 1 1 d . .
N8 N 0.4440(4) 0.2091(4) 0.3644(3) 0.0180(10) Uani 1 1 d . .
N9 N 0.4404(4) 0.2986(4) 0.5129(3) 0.0161(10) Uani 1 1 d . .
N10 N 0.0761(5) 0.2074(4) 0.3951(4) 0.0284(12) Uani 1 1 d . .
C1 C 0.5529(9) 0.1725(6) 1.0312(6) 0.056(2) Uani 1 1 d . .
H1A H 0.5250 0.2323 1.0575 0.084 Uiso 1 1 calc R U
H1B H 0.6437 0.1714 1.0082 0.084 Uiso 1 1 calc R U
H1C H 0.5219 0.0982 1.0831 0.084 Uiso 1 1 calc R U
C2 C 0.5037(7) 0.1968(5) 0.9458(5) 0.0339(16) Uani 1 1 d . .
C3 C 0.5417(8) 0.1348(6) 0.8870(5) 0.045(2) Uani 1 1 d . .
H3 H 0.6030 0.0775 0.8986 0.054 Uiso 1 1 calc R U
C4 C 0.4939(6) 0.1532(6) 0.8122(5) 0.0339(16) Uani 1 1 d . .
H4 H 0.5219 0.1070 0.7748 0.041 Uiso 1 1 calc R U
C5 C 0.4049(5) 0.2378(5) 0.7889(4) 0.0208(13) Uani 1 1 d . .
C6 C 0.3713(6) 0.3022(5) 0.8469(4) 0.0280(14) Uani 1 1 d . .
H6 H 0.3137 0.3626 0.8334 0.034 Uiso 1 1 calc R U
C7 C 0.4191(6) 0.2816(6) 0.9244(4) 0.0315(15) Uani 1 1 d . .
H7 H 0.3923 0.3272 0.9624 0.038 Uiso 1 1 calc R U
C8 C 0.4602(5) 0.3014(4) 0.5934(4) 0.0185(12) Uani 1 1 d . .
C9 C 0.5672(5) 0.3512(5) 0.5808(4) 0.0201(13) Uani 1 1 d . .
H9 H 0.5820 0.3536 0.6364 0.024 Uiso 1 1 calc R U
C10 C 0.6533(5) 0.3975(5) 0.4895(4) 0.0214(13) Uani 1 1 d . .
H10 H 0.7259 0.4337 0.4811 0.026 Uiso 1 1 calc R U
C11 C 0.6313(6) 0.3901(5) 0.4109(4) 0.0217(13) Uani 1 1 d . .
H11 H 0.6904 0.4211 0.3475 0.026 Uiso 1 1 calc R U
C12 C 0.5246(5) 0.3383(5) 0.4213(4) 0.0178(12) Uani 1 1 d . .
C13 C 0.5962(5) 0.3617(5) 0.2260(4) 0.0210(13) Uani 1 1 d . .
C14 C 0.7206(6) 0.3352(5) 0.2184(4) 0.0252(14) Uani 1 1 d . .
H14 H 0.7438 0.3040 0.2770 0.030 Uiso 1 1 calc R U
C15 C 0.8129(6) 0.3525(5) 0.1282(4) 0.0301(15) Uani 1 1 d . .
H15 H 0.8968 0.3347 0.1264 0.036 Uiso 1 1 calc R U
C16 C 0.7810(7) 0.3959(5) 0.0412(5) 0.0330(16) Uani 1 1 d . .
C17 C 0.8789(7) 0.4130(6) -0.0571(5) 0.048(2) Uani 1 1 d . .
H17A H 0.9564 0.4385 -0.0578 0.071 Uiso 1 1 calc R U
H17B H 0.8507 0.4709 -0.1105 0.071 Uiso 1 1 calc R U
H17C H 0.8928 0.3407 -0.0665 0.071 Uiso 1 1 calc R U
C18 C 0.6558(6) 0.4195(5) 0.0480(4) 0.0303(15) Uani 1 1 d . .
H18 H 0.6314 0.4484 -0.0101 0.036 Uiso 1 1 calc R U
C19 C 0.5678(6) 0.4014(5) 0.1376(4) 0.0276(14) Uani 1 1 d . .
H19 H 0.4837 0.4166 0.1395 0.033 Uiso 1 1 calc R U
C20 C 0.0812(5) 0.3747(5) 0.6317(4) 0.0206(13) Uani 1 1 d . .
H20 H 0.0300 0.3869 0.5914 0.025 Uiso 1 1 calc R U
C21 C 0.0480(6) 0.3997(5) 0.7152(4) 0.0281(14) Uani 1 1 d . .
H21 H -0.0267 0.4332 0.7420 0.034 Uiso 1 1 calc R U
C22 C 0.1475(6) 0.3652(5) 0.7500(4) 0.0272(14) Uani 1 1 d . .
H22 H 0.1528 0.3696 0.8079 0.033 Uiso 1 1 calc R U
C23 C 0.2087(6) 0.0217(5) 0.6905(5) 0.0273(14) Uani 1 1 d . .
H23 H 0.1673 -0.0052 0.6596 0.033 Uiso 1 1 calc R U
C24 C 0.2138(6) -0.0352(5) 0.7857(4) 0.0269(14) Uani 1 1 d . .
H24 H 0.1801 -0.1081 0.8315 0.032 Uiso 1 1 calc R U
C25 C 0.2776(6) 0.0360(5) 0.7996(4) 0.0257(14) Uani 1 1 d . .
H25 H 0.2942 0.0214 0.8593 0.031 Uiso 1 1 calc R U
C26 C 0.2074(5) 0.4825(5) 0.3962(4) 0.0212(13) Uani 1 1 d . .
H26 H 0.1327 0.4902 0.4434 0.025 Uiso 1 1 calc R U
C27 C 0.2558(5) 0.5654(5) 0.3031(4) 0.0192(12) Uani 1 1 d . .
H27 H 0.2221 0.6384 0.2745 0.023 Uiso 1 1 calc R U
C28 C 0.3636(5) 0.5187(5) 0.2610(4) 0.0203(13) Uani 1 1 d . .
H28 H 0.4196 0.5553 0.1970 0.024 Uiso 1 1 calc R U
C29 C 0.3300(6) 0.0593(5) 0.4597(5) 0.0259(14) Uani 1 1 d . .
H29 H 0.2682 0.0086 0.5127 0.031 Uiso 1 1 calc R U
C30 C 0.4112(6) 0.0349(5) 0.3822(4) 0.0276(14) Uani 1 1 d . .
H30 H 0.4170 -0.0340 0.3720 0.033 Uiso 1 1 calc R U
C31 C 0.4811(6) 0.1306(5) 0.3240(5) 0.0279(14) Uani 1 1 d . .
H31 H 0.5458 0.1407 0.2644 0.033 Uiso 1 1 calc R U
C32 C -0.1076(6) 0.1435(5) 0.5685(5) 0.0327(16) Uani 1 1 d . .
C33 C 0.1762(7) 0.2490(6) 0.2105(5) 0.0378(17) Uani 1 1 d . .
B1 B 0.3564(6) 0.2505(5) 0.7008(5) 0.0172(14) Uani 1 1 d . .
B2 B 0.4926(7) 0.3324(5) 0.3296(5) 0.0216(15) Uani 1 1 d . .

loop_
_atom_site_aniso_label
_atom_site_aniso_U_11
_atom_site_aniso_U_22
_atom_site_aniso_U_33
_atom_site_aniso_U_23
_atom_site_aniso_U_13
_atom_site_aniso_U_12
Co1 0.0177(4) 0.0189(4) 0.0167(4) -0.0085(3) -0.0056(3) -0.0003(3)
S1 0.0205(8) 0.0273(8) 0.0271(8) -0.0115(7) -0.0084(7) -0.0022(6)
S2 0.0326(9) 0.0266(8) 0.0274(8) -0.0099(7) -0.0156(7) 0.0000(7)
F1 0.033(2) 0.078(3) 0.037(2) -0.025(2) 0.005(2) -0.018(2)
F2 0.040(3) 0.027(2) 0.074(3) -0.004(2) -0.017(2) -0.0071(19)
F3 0.024(2) 0.041(2) 0.067(3) -0.019(2) -0.021(2) -0.0065(18)
F4 0.052(3) 0.076(3) 0.032(2) -0.023(2) -0.016(2) 0.003(2)
F5 0.055(3) 0.057(3) 0.044(3) -0.020(2) -0.015(2) 0.015(2)
F6 0.047(3) 0.076(3) 0.050(3) -0.019(2) -0.008(2) -0.028(2)
O1 0.019(2) 0.019(2) 0.021(2) -0.0076(17) -0.0098(18) 0.0034(17)
O2 0.026(2) 0.024(2) 0.030(2) -0.0098(19) -0.009(2) -0.0003(18)
O3 0.043(3) 0.026(2) 0.032(3) -0.009(2) -0.020(2) 0.001(2)
O4 0.042(3) 0.029(2) 0.050(3) -0.016(2) -0.027(2) -0.004(2)
N1 0.019(3) 0.021(3) 0.016(2) -0.007(2) -0.004(2) -0.002(2)
N2 0.020(3) 0.026(3) 0.015(2) -0.009(2) -0.008(2) -0.002(2)
N3 0.017(3) 0.018(2) 0.017(2) -0.005(2) -0.002(2) -0.001(2)
N4 0.024(3) 0.026(3) 0.021(3) -0.009(2) -0.009(2) -0.001(2)
N5 0.015(3) 0.021(3) 0.020(3) -0.010(2) -0.007(2) -0.001(2)
N6 0.016(3) 0.023(3) 0.018(2) -0.010(2) -0.003(2) 0.001(2)
N7 0.023(3) 0.024(3) 0.019(3) -0.013(2) -0.009(2) -0.001(2)
N8 0.013(3) 0.022(3) 0.023(3) -0.012(2) -0.006(2) -0.001(2)
N9 0.016(3) 0.016(2) 0.016(2) -0.0068(19) -0.005(2) 0.0036(19)
N10 0.030(3) 0.035(3) 0.027(3) -0.014(2) -0.017(2) 0.005(2)
C1 0.103(7) 0.037(4) 0.045(5) -0.007(4) -0.054(5) -0.006(4)
C2 0.058(5) 0.023(3) 0.029(4) -0.005(3) -0.028(4) -0.008(3)
C3 0.065(6) 0.035(4) 0.053(5) -0.021(4) -0.045(4) 0.020(4)
C4 0.040(4) 0.036(4) 0.037(4) -0.021(3) -0.022(3) 0.010(3)
C5 0.018(3) 0.024(3) 0.014(3) -0.005(2) 0.000(2) -0.004(2)
C6 0.029(4) 0.028(3) 0.028(3) -0.010(3) -0.012(3) 0.001(3)
C7 0.038(4) 0.036(4) 0.023(3) -0.013(3) -0.005(3) -0.014(3)
C8 0.023(3) 0.013(3) 0.022(3) -0.011(2) -0.010(3) 0.010(2)
C9 0.024(3) 0.023(3) 0.020(3) -0.012(2) -0.011(3) 0.004(3)
C10 0.015(3) 0.020(3) 0.030(3) -0.008(3) -0.010(3) -0.002(2)
C11 0.021(3) 0.020(3) 0.023(3) -0.009(2) -0.004(3) -0.003(2)
C12 0.013(3) 0.021(3) 0.018(3) -0.009(2) 0.000(2) 0.001(2)
C13 0.017(3) 0.019(3) 0.023(3) -0.008(2) -0.004(3) 0.000(2)
C14 0.030(4) 0.024(3) 0.023(3) -0.011(3) -0.008(3) -0.001(3)
C15 0.027(4) 0.033(4) 0.028(4) -0.014(3) -0.002(3) -0.006(3)
C16 0.039(4) 0.028(4) 0.023(3) -0.008(3) 0.000(3) -0.003(3)
C17 0.054(5) 0.046(5) 0.025(4) -0.007(3) 0.000(4) 0.003(4)
C18 0.040(4) 0.036(4) 0.017(3) -0.010(3) -0.013(3) 0.005(3)
C19 0.031(4) 0.031(3) 0.019(3) -0.011(3) -0.005(3) 0.004(3)
C20 0.017(3) 0.019(3) 0.026(3) -0.007(2) -0.010(3) 0.002(2)
C21 0.023(3) 0.036(4) 0.027(3) -0.015(3) -0.008(3) 0.006(3)
C22 0.025(4) 0.040(4) 0.024(3) -0.020(3) -0.009(3) 0.007(3)
C23 0.030(4) 0.024(3) 0.032(4) -0.016(3) -0.008(3) -0.001(3)
C24 0.032(4) 0.024(3) 0.024(3) -0.011(3) -0.006(3) 0.002(3)
C25 0.027(4) 0.031(3) 0.019(3) -0.011(3) -0.006(3) 0.002(3)
C26 0.017(3) 0.023(3) 0.029(3) -0.012(3) -0.011(3) 0.001(2)
C27 0.019(3) 0.016(3) 0.021(3) -0.005(2) -0.006(3) -0.002(2)
C28 0.021(3) 0.019(3) 0.018(3) -0.004(2) -0.006(3) -0.001(2)
C29 0.024(3) 0.023(3) 0.030(3) -0.014(3) 0.000(3) -0.005(3)
C30 0.026(4) 0.031(4) 0.030(4) -0.018(3) -0.004(3) -0.002(3)
C31 0.018(3) 0.041(4) 0.029(3) -0.019(3) -0.003(3) -0.003(3)
C32 0.024(4) 0.025(4) 0.043(4) -0.008(3) -0.009(3) -0.004(3)
C33 0.038(4) 0.045(4) 0.031(4) -0.013(3) -0.012(3) -0.001(3)
B1 0.019(4) 0.018(3) 0.016(3) -0.008(3) -0.006(3) 0.000(3)
B2 0.032(4) 0.017(3) 0.018(3) -0.009(3) -0.010(3) 0.007(3)

loop_
_atom_type_symbol
_atom_type_description
_atom_type_scat_dispersion_real
_atom_type_scat_dispersion_imag
_atom_type_scat_source
C C 0.0033 0.0016 'International Tables Vol C Tables 4.2.6.8 and 6.1.1.4'
H H 0.0000 0.0000 'International Tables Vol C Tables 4.2.6.8 and 6.1.1.4'
B B 0.0013 0.0007 'International Tables Vol C Tables 4.2.6.8 and 6.1.1.4'
N N 0.0061 0.0033 'International Tables Vol C Tables 4.2.6.8 and 6.1.1.4'
O O 0.0106 0.0060 'International Tables Vol C Tables 4.2.6.8 and 6.1.1.4'
F F 0.0171 0.0103 'International Tables Vol C Tables 4.2.6.8 and 6.1.1.4'
S S 0.1246 0.1234 'International Tables Vol C Tables 4.2.6.8 and 6.1.1.4'
Co Co 0.3494 0.9721 'International Tables Vol C Tables 4.2.6.8 and 6.1.1.4'

loop_
_geom_angle_atom_site_label_1
_geom_angle_atom_site_label_2
_geom_angle_atom_site_label_3
_geom_angle
N7 Co1 N9 90.79(19)
N7 Co1 N3 91.71(19)
N9 Co1 N3 93.39(19)
N7 Co1 N1 175.0(2)
N9 Co1 N1 92.76(19)
N3 Co1 N1 84.51(19)
N7 Co1 N5 91.43(19)
N9 Co1 N5 87.18(19)
N3 Co1 N5 176.8(2)
N1 Co1 N5 92.32(19)
N7 Co1 O1 88.93(18)
N9 Co1 O1 179.55(17)
N3 Co1 O1 86.97(18)
N1 Co1 O1 87.54(18)
N5 Co1 O1 92.47(17)
O2 S1 O1 117.0(2)
O2 S1 N10 117.9(3)
O1 S1 N10 108.7(3)
O2 S1 C32 103.5(3)
O1 S1 C32 101.0(3)
N10 S1 C32 106.5(3)
O3 S2 O4 118.6(3)
O3 S2 N10 115.6(3)
O4 S2 N10 111.8(3)
O3 S2 C33 105.7(3)
O4 S2 C33 104.5(3)
N10 S2 C33 97.2(3)
S1 O1 Co1 137.4(2)
C20 N1 N2 106.9(4)
C20 N1 Co1 129.2(4)
N2 N1 Co1 122.2(4)
C22 N2 N1 108.0(5)
C22 N2 B1 134.7(5)
N1 N2 B1 115.7(4)
C23 N3 N4 107.0(5)
C23 N3 Co1 131.7(4)
N4 N3 Co1 119.9(4)
C25 N4 N3 108.2(5)
C25 N4 B1 130.1(5)
N3 N4 B1 118.8(4)
C26 N5 N6 106.6(4)
C26 N5 Co1 132.4(4)
N6 N5 Co1 120.5(3)
C28 N6 N5 108.8(4)
C28 N6 B2 131.2(5)
N5 N6 B2 117.6(4)
C29 N7 N8 107.1(4)
C29 N7 Co1 132.9(4)
N8 N7 Co1 119.9(3)
N7 N8 C31 108.8(5)
N7 N8 B2 120.4(4)
C31 N8 B2 130.7(5)
C12 N9 C8 122.8(5)
C12 N9 Co1 119.0(4)
C8 N9 Co1 117.8(4)
S1 N10 S2 125.8(3)
C2 C1 H1A 109.5
C2 C1 H1B 109.5
H1A C1 H1B 109.5
C2 C1 H1C 109.5
H1A C1 H1C 109.5
H1B C1 H1C 109.5
C7 C2 C3 117.3(6)
C7 C2 C1 121.0(6)
C3 C2 C1 121.7(6)
C4 C3 C2 122.0(6)
C4 C3 H3 119.0
C2 C3 H3 119.0
C3 C4 C5 122.6(6)
C3 C4 H4 118.7
C5 C4 H4 118.7
C6 C5 C4 114.4(5)
C6 C5 B1 127.8(5)
C4 C5 B1 117.8(5)
C5 C6 C7 122.7(6)
C5 C6 H6 118.6
C7 C6 H6 118.6
C2 C7 C6 120.9(6)
C2 C7 H7 119.5
C6 C7 H7 119.5
N9 C8 C9 118.6(5)
N9 C8 B1 120.0(5)
C9 C8 B1 121.4(5)
C8 C9 C10 121.4(5)
C8 C9 H9 119.3
C10 C9 H9 119.3
C11 C10 C9 118.1(5)
C11 C10 H10 120.9
C9 C10 H10 120.9
C10 C11 C12 122.0(5)
C10 C11 H11 119.0
C12 C11 H11 119.0
N9 C12 C11 117.0(5)
N9 C12 B2 119.4(5)
C11 C12 B2 123.4(5)
C19 C13 C14 115.3(5)
C19 C13 B2 122.5(5)
C14 C13 B2 121.8(5)
C13 C14 C15 123.1(6)
C13 C14 H14 118.5
C15 C14 H14 118.5
C16 C15 C14 119.7(6)
C16 C15 H15 120.2
C14 C15 H15 120.2
C15 C16 C18 117.9(6)
C15 C16 C17 120.6(6)
C18 C16 C17 121.4(6)
C16 C17 H17A 109.5
C16 C17 H17B 109.5
H17A C17 H17B 109.5
C16 C17 H17C 109.5
H17A C17 H17C 109.5
H17B C17 H17C 109.5
C19 C18 C16 120.8(6)
C19 C18 H18 119.6
C16 C18 H18 119.6
C18 C19 C13 123.2(6)
C18 C19 H19 118.4
C13 C19 H19 118.4
N1 C20 C21 110.5(5)
N1 C20 H20 124.7
C21 C20 H20 124.7
C22 C21 C20 104.1(5)
C22 C21 H21 127.9
C20 C21 H21 127.9
N2 C22 C21 110.3(5)
N2 C22 H22 124.8
C21 C22 H22 124.8
N3 C23 C24 109.6(5)
N3 C23 H23 125.2
C24 C23 H23 125.2
C25 C24 C23 105.0(6)
C25 C24 H24 127.5
C23 C24 H24 127.5
N4 C25 C24 110.1(5)
N4 C25 H25 125.0
C24 C25 H25 125.0
N5 C26 C27 110.9(5)
N5 C26 H26 124.5
C27 C26 H26 124.5
C28 C27 C26 104.8(5)
C28 C27 H27 127.6
C26 C27 H27 127.6
N6 C28 C27 108.9(5)
N6 C28 H28 125.6
C27 C28 H28 125.6
N7 C29 C30 109.9(6)
N7 C29 H29 125.1
C30 C29 H29 125.1
C31 C30 C29 105.1(5)
C31 C30 H30 127.5
C29 C30 H30 127.5
N8 C31 C30 109.1(5)
N8 C31 H31 125.5
C30 C31 H31 125.5
F1 C32 F2 108.8(6)
F1 C32 F3 109.1(5)
F2 C32 F3 108.2(5)
F1 C32 S1 110.8(5)
F2 C32 S1 110.6(4)
F3 C32 S1 109.2(4)
F6 C33 F5 109.0(6)
F6 C33 F4 108.0(6)
F5 C33 F4 107.7(6)
F6 C33 S2 111.1(5)
F5 C33 S2 112.7(5)
F4 C33 S2 108.2(5)
N2 B1 N4 101.7(5)
N2 B1 C5 117.2(5)
N4 B1 C5 109.5(5)
N2 B1 C8 106.1(4)
N4 B1 C8 108.2(4)
C5 B1 C8 113.2(5)
N8 B2 N6 106.2(5)
N8 B2 C13 108.2(4)
N6 B2 C13 113.3(5)
N8 B2 C12 106.7(4)
N6 B2 C12 101.4(4)
C13 B2 C12 120.0(6)

loop_
_geom_bond_atom_site_label_1
_geom_bond_atom_site_label_2
_geom_bond_distance
Co1 N7 1.924(4)
Co1 N9 1.929(5)
Co1 N3 1.929(5)
Co1 N1 1.948(4)
Co1 N5 1.954(5)
Co1 O1 2.020(4)
S1 O2 1.430(4)
S1 O1 1.466(4)
S1 N10 1.532(5)
S1 C32 1.832(7)
S2 O3 1.412(4)
S2 O4 1.427(4)
S2 N10 1.591(5)
S2 C33 1.831(7)
F1 C32 1.310(8)
F2 C32 1.321(7)
F3 C32 1.322(7)
F4 C33 1.331(7)
F5 C33 1.322(8)
F6 C33 1.319(8)
N1 C20 1.333(7)
N1 N2 1.370(6)
N2 C22 1.338(7)
N2 B1 1.576(8)
N3 C23 1.354(7)
N3 N4 1.361(6)
N4 C25 1.343(7)
N4 B1 1.579(8)
N5 C26 1.329(7)
N5 N6 1.375(6)
N6 C28 1.346(7)
N6 B2 1.569(8)
N7 C29 1.335(7)
N7 N8 1.345(6)
N8 C31 1.346(7)
N8 B2 1.561(8)
N9 C12 1.363(7)
N9 C8 1.364(7)
C1 C2 1.518(9)
C1 H1A 0.9800
C1 H1B 0.9800
C1 H1C 0.9800
C2 C7 1.368(9)
C2 C3 1.379(9)
C3 C4 1.371(9)
C3 H3 0.9500
C4 C5 1.406(8)
C4 H4 0.9500
C5 C6 1.393(8)
C5 B1 1.590(8)
C6 C7 1.404(9)
C6 H6 0.9500
C7 H7 0.9500
C8 C9 1.374(8)
C8 B1 1.625(8)
C9 C10 1.375(8)
C9 H9 0.9500
C10 C11 1.372(8)
C10 H10 0.9500
C11 C12 1.398(8)
C11 H11 0.9500
C12 B2 1.622(8)
C13 C19 1.395(8)
C13 C14 1.396(8)
C13 B2 1.586(9)
C14 C15 1.403(8)
C14 H14 0.9500
C15 C16 1.395(9)
C15 H15 0.9500
C16 C18 1.402(9)
C16 C17 1.520(9)
C17 H17A 0.9800
C17 H17B 0.9800
C17 H17C 0.9800
C18 C19 1.374(8)
C18 H18 0.9500
C19 H19 0.9500
C20 C21 1.388(8)
C20 H20 0.9500
C21 C22 1.366(8)
C21 H21 0.9500
C22 H22 0.9500
C23 C24 1.382(8)
C23 H23 0.9500
C24 C25 1.362(9)
C24 H24 0.9500
C25 H25 0.9500
C26 C27 1.383(8)
C26 H26 0.9500
C27 C28 1.378(8)
C27 H27 0.9500
C28 H28 0.9500
C29 C30 1.381(8)
C29 H29 0.9500
C30 C31 1.357(9)
C30 H30 0.9500
C31 H31 0.9500

loop_
_geom_torsion_atom_site_label_1
_geom_torsion_atom_site_label_2
_geom_torsion_atom_site_label_3
_geom_torsion_atom_site_label_4
_geom_torsion
O2 S1 O1 Co1 -66.6(4)
N10 S1 O1 Co1 70.1(4)
C32 S1 O1 Co1 -178.0(3)
C20 N1 N2 C22 -0.8(6)
Co1 N1 N2 C22 -167.1(4)
C20 N1 N2 B1 167.1(5)
Co1 N1 N2 B1 0.8(6)
C23 N3 N4 C25 0.4(6)
Co1 N3 N4 C25 168.3(4)
C23 N3 N4 B1 -162.5(5)
Co1 N3 N4 B1 5.4(6)
C26 N5 N6 C28 1.2(6)
Co1 N5 N6 C28 -171.6(4)
C26 N5 N6 B2 165.6(5)
Co1 N5 N6 B2 -7.2(6)
C29 N7 N8 C31 -0.8(6)
Co1 N7 N8 C31 178.5(4)
C29 N7 N8 B2 -179.8(5)
Co1 N7 N8 B2 -0.5(6)
O2 S1 N10 S2 -31.1(5)
O1 S1 N10 S2 -167.4(4)
C32 S1 N10 S2 84.5(5)
O3 S2 N10 S1 36.8(5)
O4 S2 N10 S1 -103.0(4)
C33 S2 N10 S1 148.1(4)
C7 C2 C3 C4 -2.6(12)
C1 C2 C3 C4 177.3(7)
C2 C3 C4 C5 1.4(12)
C3 C4 C5 C6 1.0(10)
C3 C4 C5 B1 -179.8(7)
C4 C5 C6 C7 -2.1(9)
B1 C5 C6 C7 178.8(6)
C3 C2 C7 C6 1.5(10)
C1 C2 C7 C6 -178.5(7)
C5 C6 C7 C2 1.0(10)
C12 N9 C8 C9 3.1(7)
Co1 N9 C8 C9 -169.4(4)
C12 N9 C8 B1 -178.9(5)
Co1 N9 C8 B1 8.5(6)
N9 C8 C9 C10 0.0(8)
B1 C8 C9 C10 -177.9(5)
C8 C9 C10 C11 -1.7(8)
C9 C10 C11 C12 0.6(8)
C8 N9 C12 C11 -4.1(7)
Co1 N9 C12 C11 168.3(4)
C8 N9 C12 B2 -179.5(5)
Co1 N9 C12 B2 -7.1(6)
C10 C11 C12 N9 2.2(8)
C10 C11 C12 B2 177.4(5)
C19 C13 C14 C15 3.3(9)
B2 C13 C14 C15 175.2(5)
C13 C14 C15 C16 -1.4(9)
C14 C15 C16 C18 -0.7(9)
C14 C15 C16 C17 -178.7(6)
C15 C16 C18 C19 0.7(10)
C17 C16 C18 C19 178.6(6)
C16 C18 C19 C13 1.5(10)
C14 C13 C19 C18 -3.4(9)
B2 C13 C19 C18 -175.2(6)
N2 N1 C20 C21 1.6(7)
Co1 N1 C20 C21 166.6(4)
N1 C20 C21 C22 -1.8(7)
N1 N2 C22 C21 -0.3(7)
B1 N2 C22 C21 -164.9(6)
C20 C21 C22 N2 1.3(7)
N4 N3 C23 C24 -1.7(6)
Co1 N3 C23 C24 -167.6(4)
N3 C23 C24 C25 2.3(7)
N3 N4 C25 C24 1.1(7)
B1 N4 C25 C24 161.3(6)
C23 C24 C25 N4 -2.0(7)
N6 N5 C26 C27 -0.4(6)
Co1 N5 C26 C27 171.2(4)
N5 C26 C27 C28 -0.4(6)
N5 N6 C28 C27 -1.4(6)
B2 N6 C28 C27 -163.0(5)
C26 C27 C28 N6 1.1(6)
N8 N7 C29 C30 0.9(7)
Co1 N7 C29 C30 -178.3(4)
N7 C29 C30 C31 -0.6(7)
N7 N8 C31 C30 0.4(7)
B2 N8 C31 C30 179.2(6)
C29 C30 C31 N8 0.1(7)
O2 S1 C32 F1 -57.1(5)
O1 S1 C32 F1 64.4(5)
N10 S1 C32 F1 177.9(4)
O2 S1 C32 F2 -177.8(5)
O1 S1 C32 F2 -56.3(5)
N10 S1 C32 F2 57.2(5)
O2 S1 C32 F3 63.2(5)
O1 S1 C32 F3 -175.3(4)
N10 S1 C32 F3 -61.8(5)
O3 S2 C33 F6 57.9(5)
O4 S2 C33 F6 -176.2(5)
N10 S2 C33 F6 -61.4(5)
O3 S2 C33 F5 -179.4(5)
O4 S2 C33 F5 -53.4(5)
N10 S2 C33 F5 61.4(5)
O3 S2 C33 F4 -60.5(5)
O4 S2 C33 F4 65.4(5)
N10 S2 C33 F4 -179.8(5)
C22 N2 B1 N4 104.6(7)
N1 N2 B1 N4 -59.1(6)
C22 N2 B1 C5 -14.7(9)
N1 N2 B1 C5 -178.4(5)
C22 N2 B1 C8 -142.3(6)
N1 N2 B1 C8 54.0(6)
C25 N4 B1 N2 -101.6(6)
N3 N4 B1 N2 56.9(6)
C25 N4 B1 C5 23.0(8)
N3 N4 B1 C5 -178.5(5)
C25 N4 B1 C8 146.9(6)
N3 N4 B1 C8 -54.6(6)
C6 C5 B1 N2 -14.8(9)
C4 C5 B1 N2 166.1(5)
C6 C5 B1 N4 -129.9(6)
C4 C5 B1 N4 51.1(7)
C6 C5 B1 C8 109.2(7)
C4 C5 B1 C8 -69.8(7)
N9 C8 B1 N2 -61.6(6)
C9 C8 B1 N2 116.3(5)
N9 C8 B1 N4 46.9(6)
C9 C8 B1 N4 -135.2(5)
N9 C8 B1 C5 168.5(5)
C9 C8 B1 C5 -13.6(7)
N7 N8 B2 N6 -55.1(6)
C31 N8 B2 N6 126.2(6)
N7 N8 B2 C13 -177.1(5)
C31 N8 B2 C13 4.2(8)
N7 N8 B2 C12 52.5(6)
C31 N8 B2 C12 -126.2(6)
C28 N6 B2 N8 -141.5(6)
N5 N6 B2 N8 58.3(6)
C28 N6 B2 C13 -22.8(9)
N5 N6 B2 C13 176.9(5)
C28 N6 B2 C12 107.2(6)
N5 N6 B2 C12 -53.0(6)
C19 C13 B2 N8 82.9(7)
C14 C13 B2 N8 -88.4(7)
C19 C13 B2 N6 -34.6(8)
C14 C13 B2 N6 154.1(5)
C19 C13 B2 C12 -154.5(5)
C14 C13 B2 C12 34.2(8)
N9 C12 B2 N8 -48.0(6)
C11 C12 B2 N8 136.9(5)
N9 C12 B2 N6 62.9(6)
C11 C12 B2 N6 -112.1(6)
N9 C12 B2 C13 -171.4(5)
C11 C12 B2 C13 13.6(8)
